data_1565181
loop_
_publ_author_name
'Rodr\'iguez-Salamanca, Patricia'
'Mart\'in de la Calle , Roc\'io'
'Rodr\'iguez, Veronica'
'Merino, Pedro'
'Fern\'andez, Rosario'
'Lassaletta, Jose M.'
'Hornillos, Valent\'in'

_publ_section_title
;
 Asymmetric Synthesis of Dibenzo[b,d]azepines by Cu-Catalyzed Reductive or
 Borylative Cyclization
;
_journal_name_full 'Chemical Science'
_journal_paper_doi 10.1039/D1SC04980A
_journal_year 2021
_chemical_absolute_configuration ad
_chemical_formula_moiety 'C21 H18 Cl N'
_chemical_formula_sum 'C21 H18 Cl N'
_chemical_formula_weight 319.81
_space_group_crystal_system orthorhombic
_space_group_IT_number 19
_space_group_name_Hall 'P 2ac 2ab'
_space_group_name_H-M_alt 'P 21 21 21'
_atom_sites_solution_hydrogens geom
_atom_sites_solution_primary dual
_audit_creation_date 2020-11-23
_audit_creation_method
;
Olex2 1.3
(compiled 2020.07.31 svn.rc2a77460 for OlexSys, GUI svn.r6145)
;
_audit_update_record
;
2021-07-09 deposited with the CCDC.	2021-11-09 downloaded from the CCDC.
;
_cell_angle_alpha 90
_cell_angle_beta 90
_cell_angle_gamma 90
_cell_formula_units_Z 4
_cell_length_a 8.5150(2)
_cell_length_b 9.3931(3)
_cell_length_c 20.0650(7)
_cell_measurement_reflns_used 9365
_cell_measurement_temperature 193.0
_cell_measurement_theta_max 30.33
_cell_measurement_theta_min 2.60
_cell_volume 1604.84(8)
_computing_molecular_graphics 'Olex2 1.3 (Dolomanov et al., 2009)'
_computing_publication_material 'Olex2 1.3 (Dolomanov et al., 2009)'
_computing_structure_refinement 'XL  (Sheldrick, 2008)'
_computing_structure_solution 'SHELXT 2014/5 (Sheldrick, 2014)'
_diffrn_ambient_temperature 193.0
_diffrn_measured_fraction_theta_full 0.997
_diffrn_measured_fraction_theta_max 0.994
_diffrn_measurement_device_type 'Bruker APEX-II CCD'
_diffrn_measurement_method '\f and \w scans'
_diffrn_radiation_type MoK\a
_diffrn_radiation_wavelength 0.71073
_diffrn_reflns_av_R_equivalents 0.0463
_diffrn_reflns_av_unetI/netI 0.0490
_diffrn_reflns_Laue_measured_fraction_full 0.997
_diffrn_reflns_Laue_measured_fraction_max 0.994
_diffrn_reflns_limit_h_max 11
_diffrn_reflns_limit_h_min -12
_diffrn_reflns_limit_k_max 13
_diffrn_reflns_limit_k_min -9
_diffrn_reflns_limit_l_max 28
_diffrn_reflns_limit_l_min -25
_diffrn_reflns_number 15827
_diffrn_reflns_point_group_measured_fraction_full 0.997
_diffrn_reflns_point_group_measured_fraction_max 0.992
_diffrn_reflns_theta_full 25.242
_diffrn_reflns_theta_max 30.524
_diffrn_reflns_theta_min 2.598
_diffrn_source_current 1.4
_diffrn_source_power 0.07
_diffrn_source_voltage 50.0
_diffrn_standards_number 0
_exptl_absorpt_coefficient_mu 0.237
_exptl_absorpt_correction_T_max 0.7461
_exptl_absorpt_correction_T_min 0.6300
_exptl_absorpt_correction_type multi-scan
_exptl_absorpt_process_details
;
SADABS-2016/2 (Bruker,2016/2) was used for absorption correction.
wR2(int) was 0.1347 before and 0.0698 after correction.
The Ratio of minimum to maximum transmission is 0.8444.
The \l/2 correction factor is Not present.
;
_exptl_crystal_colour colourless
_exptl_crystal_colour_primary colourless
_exptl_crystal_density_diffrn 1.324
_exptl_crystal_description Prism
_exptl_crystal_F_000 672
_exptl_crystal_recrystallization_method 'Re-crystallisation from solvent: CH2Cl2 - Pentane'
_exptl_crystal_size_max 0.34
_exptl_crystal_size_mid 0.23
_exptl_crystal_size_min 0.12
_refine_diff_density_max 0.369
_refine_diff_density_min -0.345
_refine_diff_density_rms 0.050
_refine_ls_abs_structure_details
;
 Flack x determined using 1514 quotients [(I+)-(I-)]/[(I+)+(I-)]
 (Parsons, Flack and Wagner, Acta Cryst. B69 (2013) 249-259).
;
_refine_ls_abs_structure_Flack -0.01(3)
_refine_ls_extinction_method none
_refine_ls_goodness_of_fit_ref 1.063
_refine_ls_hydrogen_treatment constr
_refine_ls_matrix_type full
_refine_ls_number_parameters 209
_refine_ls_number_reflns 4866
_refine_ls_number_restraints 0
_refine_ls_restrained_S_all 1.063
_refine_ls_R_factor_all 0.0587
_refine_ls_R_factor_gt 0.0430
_refine_ls_shift/su_max 0.000
_refine_ls_shift/su_mean 0.000
_refine_ls_structure_factor_coef Fsqd
_refine_ls_weighting_details 'w=1/[\s^2^(Fo^2^)+(0.0385P)^2^+0.3869P] where P=(Fo^2^+2Fc^2^)/3'
_refine_ls_weighting_scheme calc
_refine_ls_wR_factor_gt 0.0938
_refine_ls_wR_factor_ref 0.1043
_reflns_Friedel_coverage 0.752
_reflns_Friedel_fraction_full 0.996
_reflns_Friedel_fraction_max 0.989
_reflns_number_gt 4078
_reflns_number_total 4866
_reflns_threshold_expression 'I > 2\s(I)'
_cod_data_source_file d1sc04980a2.cif
_cod_data_source_block vh00120a_0m
_cod_database_code 1565181
_shelx_shelxl_version_number 2018/3
_shelx_space_group_comment
;
The symmetry employed for this shelxl refinement is uniquely defined
by the following loop, which should always be used as a source of
symmetry information in preference to the above space-group names.
They are only intended as comments.
;
_shelx_estimated_absorpt_t_max 0.972
_shelx_estimated_absorpt_t_min 0.924
_olex2_refinement_description
;
1. Fixed Uiso
 At 1.2 times of:
  All C(H) groups, All N(H) groups
 At 1.5 times of:
  All C(H,H,H) groups
2.a Ternary CH refined with riding coordinates:
 C5(H5), C6(H6)
2.b Aromatic/amide H refined with riding coordinates:
 N1(H1), C1(H1A), C2(H2), C8(H8), C9(H9), C11(H11), C12(H12), C15(H15),
 C16(H16), C17(H17), C18(H18), C19(H19), C20(H20)
2.c Idealised Me refined as rotating group:
 C21(H21A,H21B,H21C)
;
_olex2_submission_special_instructions 'No special instructions were received'

loop_
_space_group_symop_operation_xyz
'x, y, z'
'x+1/2, -y+1/2, -z'
'-x, y+1/2, -z+1/2'
'-x+1/2, -y, z+1/2'

loop_
_atom_site_label
_atom_site_type_symbol
_atom_site_fract_x
_atom_site_fract_y
_atom_site_fract_z
_atom_site_U_iso_or_equiv
_atom_site_adp_type
_atom_site_occupancy
_atom_site_site_symmetry_order
_atom_site_calc_flag
_atom_site_refinement_flags_posn
_atom_site_refinement_flags_adp
_atom_site_refinement_flags_occupancy
_atom_site_disorder_assembly
_atom_site_disorder_group
Cl1 Cl 0.08176(7) 0.26659(8) 0.50496(3) 0.03943(18) Uani 1 1 d . . . . .
N1 N 0.4990(2) 0.3930(3) 0.77715(9) 0.0300(5) Uani 1 1 d . . . . .
H1 H 0.403385 0.358223 0.780620 0.036 Uiso 1 1 calc R U . . .
C1 C 0.8940(3) 0.0177(3) 0.71200(13) 0.0362(6) Uani 1 1 d . . . . .
H1A H 0.934721 -0.076224 0.715143 0.043 Uiso 1 1 calc R U . . .
C2 C 0.8529(3) 0.0930(3) 0.76925(12) 0.0298(5) Uani 1 1 d . . . . .
H2 H 0.866462 0.049678 0.811644 0.036 Uiso 1 1 calc R U . . .
C3 C 0.7924(2) 0.2307(3) 0.76556(10) 0.0255(4) Uani 1 1 d . . . . .
C4 C 0.7749(2) 0.2966(3) 0.70296(10) 0.0275(5) Uani 1 1 d . . . . .
C5 C 0.7203(3) 0.4490(3) 0.70029(11) 0.0293(5) Uani 1 1 d . . . . .
H5 H 0.774661 0.499188 0.737699 0.035 Uiso 1 1 calc R U . . .
C6 C 0.5430(3) 0.4634(3) 0.71392(10) 0.0264(5) Uani 1 1 d . . . . .
H6 H 0.520374 0.567182 0.719326 0.032 Uiso 1 1 calc R U . . .
C7 C 0.4359(3) 0.4084(3) 0.65890(10) 0.0233(4) Uani 1 1 d . . . . .
C8 C 0.3978(3) 0.4960(3) 0.60502(10) 0.0265(5) Uani 1 1 d . . . . .
H8 H 0.446119 0.586748 0.601024 0.032 Uiso 1 1 calc R U . . .
C9 C 0.2904(3) 0.4521(3) 0.55727(10) 0.0277(5) Uani 1 1 d . . . . .
H9 H 0.265364 0.512108 0.520668 0.033 Uiso 1 1 calc R U . . .
C10 C 0.2205(3) 0.3207(3) 0.56354(10) 0.0271(5) Uani 1 1 d . . . . .
C11 C 0.3662(3) 0.2750(3) 0.66262(11) 0.0271(4) Uani 1 1 d . . . . .
H11 H 0.394085 0.212669 0.697976 0.032 Uiso 1 1 calc R U . . .
C12 C 0.2565(3) 0.2307(3) 0.61571(11) 0.0295(5) Uani 1 1 d . . . . .
H12 H 0.207343 0.140329 0.619486 0.035 Uiso 1 1 calc R U . . .
C13 C 0.7435(3) 0.3050(2) 0.82783(10) 0.0242(4) Uani 1 1 d . . . . .
C14 C 0.6001(3) 0.3781(3) 0.83200(10) 0.0252(5) Uani 1 1 d . . . . .
C15 C 0.5472(3) 0.4242(3) 0.89447(11) 0.0309(5) Uani 1 1 d . . . . .
H15 H 0.448315 0.470539 0.897873 0.037 Uiso 1 1 calc R U . . .
C16 C 0.6364(3) 0.4034(3) 0.95138(11) 0.0360(6) Uani 1 1 d . . . . .
H16 H 0.597410 0.433354 0.993470 0.043 Uiso 1 1 calc R U . . .
C17 C 0.7821(3) 0.3391(3) 0.94700(11) 0.0343(6) Uani 1 1 d . . . . .
H17 H 0.845734 0.328748 0.985592 0.041 Uiso 1 1 calc R U . . .
C18 C 0.8345(3) 0.2899(3) 0.88572(11) 0.0292(5) Uani 1 1 d . . . . .
H18 H 0.934223 0.244886 0.882889 0.035 Uiso 1 1 calc R U . . .
C19 C 0.8743(3) 0.0822(4) 0.65029(13) 0.0406(7) Uani 1 1 d . . . . .
H19 H 0.900892 0.031923 0.610794 0.049 Uiso 1 1 calc R U . . .
C20 C 0.8162(3) 0.2191(4) 0.64614(11) 0.0359(6) Uani 1 1 d . . . . .
H20 H 0.803992 0.261794 0.603532 0.043 Uiso 1 1 calc R U . . .
C21 C 0.7672(3) 0.5277(4) 0.63649(13) 0.0430(7) Uani 1 1 d . . . . .
H21A H 0.881175 0.521326 0.630375 0.064 Uiso 1 1 calc R U . . .
H21B H 0.736365 0.627945 0.640048 0.064 Uiso 1 1 calc R U . . .
H21C H 0.714094 0.484272 0.598235 0.064 Uiso 1 1 calc R U . . .

loop_
_atom_site_aniso_label
_atom_site_aniso_U_11
_atom_site_aniso_U_22
_atom_site_aniso_U_33
_atom_site_aniso_U_23
_atom_site_aniso_U_13
_atom_site_aniso_U_12
Cl1 0.0316(3) 0.0611(5) 0.0256(2) -0.0084(3) -0.0072(2) -0.0055(3)
N1 0.0216(9) 0.0461(13) 0.0222(9) 0.0018(8) -0.0023(7) -0.0019(9)
C1 0.0241(11) 0.0420(15) 0.0423(13) -0.0086(11) 0.0006(10) 0.0053(11)
C2 0.0209(10) 0.0361(13) 0.0324(11) -0.0013(10) 0.0006(8) 0.0003(10)
C3 0.0172(8) 0.0348(12) 0.0246(9) -0.0017(9) -0.0013(7) -0.0018(9)
C4 0.0177(8) 0.0405(14) 0.0244(10) -0.0002(9) -0.0007(7) -0.0042(9)
C5 0.0260(10) 0.0378(13) 0.0241(10) 0.0040(9) -0.0055(8) -0.0070(10)
C6 0.0290(11) 0.0281(12) 0.0220(9) -0.0002(8) -0.0053(8) 0.0000(9)
C7 0.0224(10) 0.0257(11) 0.0218(9) -0.0024(8) -0.0023(7) 0.0020(9)
C8 0.0280(11) 0.0267(12) 0.0246(10) -0.0013(8) 0.0000(8) 0.0017(9)
C9 0.0301(11) 0.0328(13) 0.0201(9) -0.0001(8) -0.0018(8) 0.0071(10)
C10 0.0216(9) 0.0381(13) 0.0216(9) -0.0071(9) -0.0031(8) 0.0039(10)
C11 0.0290(10) 0.0248(11) 0.0274(10) 0.0014(9) -0.0060(8) 0.0018(10)
C12 0.0292(10) 0.0282(12) 0.0311(10) -0.0015(9) -0.0042(8) -0.0026(10)
C13 0.0235(10) 0.0264(11) 0.0226(9) 0.0013(8) -0.0026(7) -0.0045(9)
C14 0.0283(11) 0.0261(11) 0.0211(9) -0.0011(8) -0.0025(8) -0.0025(9)
C15 0.0347(12) 0.0338(13) 0.0242(10) -0.0029(9) -0.0013(9) 0.0042(11)
C16 0.0494(15) 0.0384(15) 0.0203(10) -0.0023(10) -0.0015(10) 0.0005(13)
C17 0.0437(14) 0.0372(14) 0.0220(10) 0.0011(10) -0.0093(10) -0.0031(12)
C18 0.0285(10) 0.0306(13) 0.0284(10) 0.0025(9) -0.0051(8) -0.0016(10)
C19 0.0266(12) 0.062(2) 0.0335(12) -0.0141(12) 0.0036(9) 0.0036(13)
C20 0.0252(10) 0.0587(18) 0.0239(10) -0.0044(11) 0.0012(8) 0.0009(12)
C21 0.0345(13) 0.0588(19) 0.0356(13) 0.0177(13) -0.0043(10) -0.0128(14)

loop_
_atom_type_symbol
_atom_type_description
_atom_type_scat_dispersion_real
_atom_type_scat_dispersion_imag
_atom_type_scat_source
C C 0.0033 0.0016 'International Tables Vol C Tables 4.2.6.8 and 6.1.1.4'
H H 0.0000 0.0000 'International Tables Vol C Tables 4.2.6.8 and 6.1.1.4'
Cl Cl 0.1484 0.1585 'International Tables Vol C Tables 4.2.6.8 and 6.1.1.4'
N N 0.0061 0.0033 'International Tables Vol C Tables 4.2.6.8 and 6.1.1.4'

loop_
_geom_angle_atom_site_label_1
_geom_angle_atom_site_label_2
_geom_angle_atom_site_label_3
_geom_angle
_geom_angle_site_symmetry_1
_geom_angle_site_symmetry_3
_geom_angle_publ_flag
C6 N1 H1 117.9 . . ?
C14 N1 H1 117.9 . . ?
C14 N1 C6 124.16(19) . . ?
C2 C1 H1A 120.6 . . ?
C19 C1 H1A 120.6 . . ?
C19 C1 C2 118.9(3) . . ?
C1 C2 H2 119.3 . . ?
C1 C2 C3 121.3(2) . . ?
C3 C2 H2 119.3 . . ?
C2 C3 C4 119.6(2) . . ?
C2 C3 C13 119.5(2) . . ?
C4 C3 C13 120.8(2) . . ?
C3 C4 C5 118.8(2) . . ?
C20 C4 C3 118.2(2) . . ?
C20 C4 C5 122.9(2) . . ?
C4 C5 H5 106.2 . . ?
C4 C5 C6 112.3(2) . . ?
C4 C5 C21 114.1(2) . . ?
C6 C5 H5 106.2 . . ?
C21 C5 H5 106.2 . . ?
C21 C5 C6 111.2(2) . . ?
N1 C6 C5 111.19(18) . . ?
N1 C6 H6 107.1 . . ?
N1 C6 C7 108.57(19) . . ?
C5 C6 H6 107.1 . . ?
C7 C6 C5 115.39(18) . . ?
C7 C6 H6 107.1 . . ?
C8 C7 C6 120.0(2) . . ?
C11 C7 C6 121.56(19) . . ?
C11 C7 C8 118.3(2) . . ?
C7 C8 H8 119.6 . . ?
C9 C8 C7 120.8(2) . . ?
C9 C8 H8 119.6 . . ?
C8 C9 H9 120.4 . . ?
C10 C9 C8 119.2(2) . . ?
C10 C9 H9 120.4 . . ?
C9 C10 Cl1 119.54(18) . . ?
C9 C10 C12 121.5(2) . . ?
C12 C10 Cl1 119.0(2) . . ?
C7 C11 H11 119.3 . . ?
C7 C11 C12 121.4(2) . . ?
C12 C11 H11 119.3 . . ?
C10 C12 C11 118.7(2) . . ?
C10 C12 H12 120.6 . . ?
C11 C12 H12 120.6 . . ?
C14 C13 C3 121.47(18) . . ?
C18 C13 C3 119.5(2) . . ?
C18 C13 C14 118.7(2) . . ?
C13 C14 N1 122.4(2) . . ?
C15 C14 N1 118.2(2) . . ?
C15 C14 C13 119.0(2) . . ?
C14 C15 H15 119.4 . . ?
C16 C15 C14 121.2(2) . . ?
C16 C15 H15 119.4 . . ?
C15 C16 H16 120.0 . . ?
C17 C16 C15 120.1(2) . . ?
C17 C16 H16 120.0 . . ?
C16 C17 H17 120.3 . . ?
C16 C17 C18 119.4(2) . . ?
C18 C17 H17 120.3 . . ?
C13 C18 H18 119.3 . . ?
C17 C18 C13 121.5(2) . . ?
C17 C18 H18 119.3 . . ?
C1 C19 H19 119.9 . . ?
C20 C19 C1 120.2(2) . . ?
C20 C19 H19 119.9 . . ?
C4 C20 H20 119.1 . . ?
C19 C20 C4 121.7(2) . . ?
C19 C20 H20 119.1 . . ?
C5 C21 H21A 109.5 . . ?
C5 C21 H21B 109.5 . . ?
C5 C21 H21C 109.5 . . ?
H21A C21 H21B 109.5 . . ?
H21A C21 H21C 109.5 . . ?
H21B C21 H21C 109.5 . . ?

loop_
_geom_bond_atom_site_label_1
_geom_bond_atom_site_label_2
_geom_bond_distance
_geom_bond_site_symmetry_2
_geom_bond_publ_flag
Cl1 C10 1.742(2) . ?
N1 H1 0.8800 . ?
N1 C6 1.479(3) . ?
N1 C14 1.404(3) . ?
C1 H1A 0.9500 . ?
C1 C2 1.394(3) . ?
C1 C19 1.389(4) . ?
C2 H2 0.9500 . ?
C2 C3 1.394(4) . ?
C3 C4 1.408(3) . ?
C3 C13 1.491(3) . ?
C4 C5 1.506(4) . ?
C4 C20 1.398(3) . ?
C5 H5 1.0000 . ?
C5 C6 1.540(3) . ?
C5 C21 1.531(3) . ?
C6 H6 1.0000 . ?
C6 C7 1.522(3) . ?
C7 C8 1.397(3) . ?
C7 C11 1.388(3) . ?
C8 H8 0.9500 . ?
C8 C9 1.387(3) . ?
C9 H9 0.9500 . ?
C9 C10 1.376(4) . ?
C10 C12 1.380(3) . ?
C11 H11 0.9500 . ?
C11 C12 1.389(3) . ?
C12 H12 0.9500 . ?
C13 C14 1.403(3) . ?
C13 C18 1.403(3) . ?
C14 C15 1.401(3) . ?
C15 H15 0.9500 . ?
C15 C16 1.385(3) . ?
C16 H16 0.9500 . ?
C16 C17 1.383(4) . ?
C17 H17 0.9500 . ?
C17 C18 1.387(3) . ?
C18 H18 0.9500 . ?
C19 H19 0.9500 . ?
C19 C20 1.380(4) . ?
C20 H20 0.9500 . ?
C21 H21A 0.9800 . ?
C21 H21B 0.9800 . ?
C21 H21C 0.9800 . ?

loop_
_geom_torsion_atom_site_label_1
_geom_torsion_atom_site_label_2
_geom_torsion_atom_site_label_3
_geom_torsion_atom_site_label_4
_geom_torsion
_geom_torsion_site_symmetry_1
_geom_torsion_site_symmetry_2
_geom_torsion_site_symmetry_3
_geom_torsion_site_symmetry_4
_geom_torsion_publ_flag
Cl1 C10 C12 C11 -179.41(18) . . . . ?
N1 C6 C7 C8 149.8(2) . . . . ?
N1 C6 C7 C11 -26.2(3) . . . . ?
N1 C14 C15 C16 175.4(2) . . . . ?
C1 C2 C3 C4 -1.2(3) . . . . ?
C1 C2 C3 C13 177.3(2) . . . . ?
C1 C19 C20 C4 -0.3(4) . . . . ?
C2 C1 C19 C20 0.5(4) . . . . ?
C2 C3 C4 C5 -175.7(2) . . . . ?
C2 C3 C4 C20 1.4(3) . . . . ?
C2 C3 C13 C14 -133.9(2) . . . . ?
C2 C3 C13 C18 39.5(3) . . . . ?
C3 C4 C5 C6 -75.8(2) . . . . ?
C3 C4 C5 C21 156.5(2) . . . . ?
C3 C4 C20 C19 -0.6(3) . . . . ?
C3 C13 C14 N1 -3.9(4) . . . . ?
C3 C13 C14 C15 168.8(2) . . . . ?
C3 C13 C18 C17 -170.4(2) . . . . ?
C4 C3 C13 C14 44.6(3) . . . . ?
C4 C3 C13 C18 -142.0(2) . . . . ?
C4 C5 C6 N1 53.4(2) . . . . ?
C4 C5 C6 C7 -70.8(2) . . . . ?
C5 C4 C20 C19 176.3(2) . . . . ?
C5 C6 C7 C8 -84.7(3) . . . . ?
C5 C6 C7 C11 99.3(3) . . . . ?
C6 N1 C14 C13 -59.6(3) . . . . ?
C6 N1 C14 C15 127.7(3) . . . . ?
C6 C7 C8 C9 -174.7(2) . . . . ?
C6 C7 C11 C12 173.6(2) . . . . ?
C7 C8 C9 C10 0.2(3) . . . . ?
C7 C11 C12 C10 1.9(3) . . . . ?
C8 C7 C11 C12 -2.5(3) . . . . ?
C8 C9 C10 Cl1 178.38(18) . . . . ?
C8 C9 C10 C12 -0.9(3) . . . . ?
C9 C10 C12 C11 -0.1(3) . . . . ?
C11 C7 C8 C9 1.4(3) . . . . ?
C13 C3 C4 C5 5.8(3) . . . . ?
C13 C3 C4 C20 -177.1(2) . . . . ?
C13 C14 C15 C16 2.4(4) . . . . ?
C14 N1 C6 C5 29.2(3) . . . . ?
C14 N1 C6 C7 157.2(2) . . . . ?
C14 C13 C18 C17 3.3(4) . . . . ?
C14 C15 C16 C17 1.5(4) . . . . ?
C15 C16 C17 C18 -3.0(4) . . . . ?
C16 C17 C18 C13 0.6(4) . . . . ?
C18 C13 C14 N1 -177.4(2) . . . . ?
C18 C13 C14 C15 -4.7(3) . . . . ?
C19 C1 C2 C3 0.2(4) . . . . ?
C20 C4 C5 C6 107.3(2) . . . . ?
C20 C4 C5 C21 -20.4(3) . . . . ?
C21 C5 C6 N1 -177.4(2) . . . . ?
C21 C5 C6 C7 58.4(3) . . . . ?
